data_7125414
loop_
_publ_author_name
'Cullen, Duncan A.'
'Gardiner, Michael G.'
'White, Nicholas G.'

_publ_section_title
;
 A three dimensional hydrogen bonded organic framework assembled through
 antielectrostatic hydrogen bonds.
;
_journal_issue 80
_journal_name_full 'Chemical communications (Cambridge, England)'
_journal_page_first 12020
_journal_page_last 12023
_journal_paper_doi 10.1039/c9cc06707h
_journal_volume 55
_journal_year 2019
_chemical_compound_source synthesized
_chemical_formula_moiety 'C29 H28 N8, 4(C H4 O)'
_chemical_formula_sum 'C33 H44 N8 O4'
_chemical_formula_weight 616.76
_space_group_IT_number 86
_space_group_name_Hall '-P 4bc'
_space_group_name_H-M_alt 'P 42/n :2'
_symmetry_cell_setting tetragonal
_symmetry_space_group_name_Hall '-P 4bc'
_symmetry_space_group_name_H-M 'P 42/n :2'
_atom_sites_solution_hydrogens difmap
_atom_sites_solution_primary other
_audit_update_record
;
2019-08-26 deposited with the CCDC.	2019-09-12 downloaded from the CCDC.
;
_cell_angle_alpha 90
_cell_angle_beta 90
_cell_angle_gamma 90
_cell_formula_units_Z 2
_cell_length_a 14.533300(16)
_cell_length_b 14.533300(16)
_cell_length_c 7.836020(13)
_cell_measurement_reflns_used 3773
_cell_measurement_temperature 150
_cell_measurement_theta_max 73.4
_cell_measurement_theta_min 6.08
_cell_volume 1655.099(4)
_computing_cell_refinement 'CrysAlisPro, (Agilent, 2011)'
_computing_data_collection 'CrysAlisPro, (Agilent, 2011'
_computing_data_reduction 'CrysAlisPro, (Agilent, 2011)'
_computing_publication_material 'CRYSTALS (Betteridge et al., 2003)'
_computing_structure_refinement 'CRYSTALS (Betteridge et al., 2003)'
_computing_structure_solution 'Superflip (Palatinus & Chapuis, 2007)'
_diffrn_ambient_temperature 150
_diffrn_measured_fraction_theta_full 0.996
_diffrn_measured_fraction_theta_max 0.994
_diffrn_measurement_device Area
_diffrn_measurement_device_type 'Oxford Diffraction Supernova'
_diffrn_measurement_method \w
_diffrn_radiation_monochromator mirror
_diffrn_radiation_type 'Cu K\a'
_diffrn_radiation_wavelength 1.54184
_diffrn_reflns_av_R_equivalents 0.031
_diffrn_reflns_av_unetI/netI 0.008
_diffrn_reflns_limit_h_max 18
_diffrn_reflns_limit_h_min -17
_diffrn_reflns_limit_k_max 18
_diffrn_reflns_limit_k_min -17
_diffrn_reflns_limit_l_max 9
_diffrn_reflns_limit_l_min -6
_diffrn_reflns_number 8618
_diffrn_reflns_theta_full 72.327
_diffrn_reflns_theta_max 73.803
_diffrn_reflns_theta_min 4.302
_diffrn_standards_number 0
_exptl_absorpt_coefficient_mu 0.676
_exptl_absorpt_correction_T_max 1.00
_exptl_absorpt_correction_T_min 0.67
_exptl_absorpt_correction_type multi-scan
_exptl_absorpt_process_details 'CrysAlisPro, (Agilent, 2011)'
_exptl_crystal_colour colourless
_exptl_crystal_density_diffrn 1.238
_exptl_crystal_density_meas ?
_exptl_crystal_density_method 'not measured'
_exptl_crystal_description rod
_exptl_crystal_F_000 660
_exptl_crystal_recrystallization_method 'Re-crystallisation from solvent: Methanol, acetone, diethyl ether'
_exptl_crystal_size_max 0.58
_exptl_crystal_size_mid 0.11
_exptl_crystal_size_min 0.07
_refine_diff_density_max 0.39
_refine_diff_density_min -0.23
_refine_ls_extinction_method None
_refine_ls_goodness_of_fit_ref 1.0161
_refine_ls_hydrogen_treatment mixed
_refine_ls_matrix_type full
_refine_ls_number_parameters 118
_refine_ls_number_reflns 1635
_refine_ls_number_restraints 11
_refine_ls_R_factor_all 0.0511
_refine_ls_R_factor_gt 0.0499
_refine_ls_shift/su_max 0.0003060
_refine_ls_shift/su_mean 0.0000326
_refine_ls_structure_factor_coef Fsqd
_refine_ls_weighting_details
;
 Method= Modified Sheldrick 
 w=1/[\s^2^(F^2^) + ( 0.07P)^2^ + 1.18P] 
 ,where P=(max(Fo^2^,0) + 2Fc^2^)/3 
;
_refine_ls_weighting_scheme calc
_refine_ls_wR_factor_all 0.1348
_refine_ls_wR_factor_gt 0.1326
_refine_ls_wR_factor_ref 0.1348
_reflns_limit_h_max 12
_reflns_limit_h_min -12
_reflns_limit_k_max 18
_reflns_limit_k_min 0
_reflns_limit_l_max 9
_reflns_limit_l_min 0
_reflns_number_gt 1588
_reflns_number_total 1665
_reflns_threshold_expression I>2.0\s(I)
_oxford_diffrn_Wilson_B_factor 2.19
_oxford_diffrn_Wilson_scale 0.01
_oxford_refine_ls_r_factor_ref 0.0511
_oxford_refine_ls_scale 9.0(6)
_oxford_reflns_number_all 1635
_cod_data_source_file c9cc06707h2.cif
_cod_data_source_block 2
_cod_depositor_comments
;
The following automatic conversions were performed:

data item '_exptl_crystal_density_meas' value 'not measured' was
changed to '?' -- the value is perceived as not measured.

Automatic conversion script
Id: cif_fix_values 6909 2019-04-08 15:41:33Z antanas 
;
_cod_original_cell_volume 1655.099(5)
_cod_original_sg_symbol_H-M 'P 42/n '
_cod_database_code 7125414
_oxford_refine_reflns_threshold_expression_ref I>-3.0\s(I)

loop_
_symmetry_equiv_pos_as_xyz
x,y,z
-x,-y,-z
y+1/2,-x,z+1/2
-y+1/2,x,-z+1/2
x+1/2,y+1/2,-z
-x+1/2,-y+1/2,z
-y,x+1/2,z+1/2
y,-x+1/2,-z+1/2

loop_
_atom_site_label
_atom_site_type_symbol
_atom_site_fract_x
_atom_site_fract_y
_atom_site_fract_z
_atom_site_U_iso_or_equiv
_atom_site_occupancy
_atom_site_adp_type
_atom_site_refinement_flags_posn
_atom_site_refinement_flags_adp
N2 N 0.50424(11) 0.52541(10) 0.81131(18) 0.0350 1.0000 Uani D .
N1 N 0.43225(11) 0.66908(12) 0.8270(2) 0.0393 1.0000 Uani D .
C3 C 0.49481(11) 0.61017(11) 0.76396(19) 0.0263 1.0000 Uani D .
C4 C 0.55719(10) 0.64633(10) 0.62840(17) 0.0211 1.0000 Uani . .
C5 C 0.57726(10) 0.74007(10) 0.61540(18) 0.0226 1.0000 Uani . .
C6 C 0.63607(10) 0.77171(10) 0.49003(18) 0.0204 1.0000 Uani . .
C7 C 0.67655(9) 0.71140(9) 0.37269(17) 0.0172 1.0000 Uani . .
C8 C 0.65638(10) 0.61800(9) 0.38674(18) 0.0204 1.0000 Uani . .
C9 C 0.59737(10) 0.58598(10) 0.51347(19) 0.0225 1.0000 Uani . .
C10 C 0.7500 0.7500 0.2500 0.0165 1.0000 Uani S T
O101 O 0.63928(9) 0.39000(9) 0.81605(17) 0.0384 1.0000 Uani D .
C102 C 0.61035(16) 0.31348(14) 0.7203(3) 0.0511 1.0000 Uani . .
H51 H 0.5495 0.7814 0.6930 0.0280 1.0000 Uiso R .
H61 H 0.6498 0.8347 0.4834 0.0256 1.0000 Uiso R .
H81 H 0.6838 0.5762 0.3090 0.0244 1.0000 Uiso R .
H91 H 0.5833 0.5213 0.5209 0.0283 1.0000 Uiso R .
H12 H 0.4272(15) 0.7263(12) 0.785(3) 0.0473(19) 1.0000 Uiso D .
H11 H 0.3994(14) 0.6502(13) 0.912(3) 0.0481(19) 1.0000 Uiso D .
H21 H 0.4600(12) 0.5070(13) 0.886(3) 0.0421(19) 1.0000 Uiso D .
H1011 H 0.5928(15) 0.4284(16) 0.809(4) 0.060(2) 1.0000 Uiso D .
H1021 H 0.6404 0.2609 0.7665 0.0759 1.0000 Uiso R .
H1022 H 0.5443 0.3047 0.7263 0.0758 1.0000 Uiso R .
H1023 H 0.6296 0.3213 0.6021 0.0761 1.0000 Uiso R .

loop_
_atom_site_aniso_label
_atom_site_aniso_U_11
_atom_site_aniso_U_22
_atom_site_aniso_U_33
_atom_site_aniso_U_23
_atom_site_aniso_U_13
_atom_site_aniso_U_12
N2 0.0447(9) 0.0358(8) 0.0245(8) 0.0074(6) 0.0087(6) -0.0059(6)
N1 0.0377(8) 0.0457(9) 0.0345(8) 0.0096(7) 0.0165(7) 0.0034(7)
C3 0.0271(8) 0.0351(8) 0.0167(7) 0.0027(6) -0.0002(6) -0.0057(6)
C4 0.0204(7) 0.0286(7) 0.0144(7) 0.0033(5) -0.0016(5) -0.0028(5)
C5 0.0249(7) 0.0268(7) 0.0161(7) -0.0032(5) 0.0022(5) 0.0000(5)
C6 0.0236(7) 0.0194(7) 0.0182(7) -0.0013(5) 0.0009(5) -0.0014(5)
C7 0.0167(6) 0.0217(7) 0.0131(6) 0.0013(5) -0.0011(5) -0.0003(5)
C8 0.0236(7) 0.0207(7) 0.0169(7) -0.0006(5) 0.0015(5) 0.0001(5)
C9 0.0249(7) 0.0226(7) 0.0201(7) 0.0022(5) -0.0009(6) -0.0043(5)
C10 0.0171(8) 0.0171(8) 0.0153(12) 0.0000 0.0000 0.0000
O101 0.0428(7) 0.0347(7) 0.0379(7) -0.0037(5) 0.0023(6) -0.0053(5)
C102 0.0541(12) 0.0391(11) 0.0601(14) -0.0114(10) -0.0092(10) -0.0013(9)

loop_
_atom_type_symbol
_atom_type_scat_dispersion_real
_atom_type_scat_dispersion_imag
_atom_type_scat_Cromer_Mann_a1
_atom_type_scat_Cromer_Mann_b1
_atom_type_scat_Cromer_Mann_a2
_atom_type_scat_Cromer_Mann_b2
_atom_type_scat_Cromer_Mann_a3
_atom_type_scat_Cromer_Mann_b3
_atom_type_scat_Cromer_Mann_a4
_atom_type_scat_Cromer_Mann_b4
_atom_type_scat_Cromer_Mann_c
_atom_type_scat_source
C 0.0181 0.0091 2.3100 20.8439 1.0200 10.2075 1.5886 0.5687 0.8650 51.6512 0.2156 'International Tables Vol C 4.2.6.8 and 6.1.1.4'
H 0.0000 0.0000 0.4930 10.5109 0.3229 26.1257 0.1402 3.1424 0.0408 57.7998 0.0030 'International Tables Vol C 4.2.6.8 and 6.1.1.4'
N 0.0311 0.0180 12.2126 0.0057 3.1322 9.8933 2.0125 28.9975 1.1663 0.5826 -11.5290 'International Tables Vol C 4.2.6.8 and 6.1.1.4'
O 0.0492 0.0322 3.0485 13.2771 2.2868 5.7011 1.5463 0.3239 0.8670 32.9089 0.2508 'International Tables Vol C 4.2.6.8 and 6.1.1.4'

loop_
_geom_angle_atom_site_label_1
_geom_angle_site_symmetry_1
_geom_angle_atom_site_label_2
_geom_angle_atom_site_label_3
_geom_angle_site_symmetry_3
_geom_angle
_geom_angle_publ_flag
C3 . N2 H21 . 112.9(12) no
C3 . N1 H12 . 120.6(12) no
C3 . N1 H11 . 117.1(12) no
H12 . N1 H11 . 122.3(17) no
N1 . C3 N2 . 124.97(15) yes
N1 . C3 C4 . 116.67(14) yes
N2 . C3 C4 . 118.37(15) yes
C3 . C4 C5 . 121.48(13) yes
C3 . C4 C9 . 119.71(13) yes
C5 . C4 C9 . 118.80(13) yes
C4 . C5 C6 . 120.39(13) yes
C4 . C5 H51 . 118.9 no
C6 . C5 H51 . 120.7 no
C5 . C6 C7 . 121.25(13) yes
C5 . C6 H61 . 119.7 no
C7 . C6 H61 . 119.0 no
C6 . C7 C8 . 118.02(12) yes
C6 . C7 C10 . 118.20(11) yes
C8 . C7 C10 . 123.33(11) yes
C7 . C8 C9 . 120.78(13) yes
C7 . C8 H81 . 119.0 no
C9 . C8 H81 . 120.2 no
C8 . C9 C4 . 120.76(13) yes
C8 . C9 H91 . 120.0 no
C4 . C9 H91 . 119.3 no
C7 . C10 C7 4_655 112.87(5) yes
C7 . C10 C7 6_665 102.88(10) yes
C7 4_655 C10 C7 6_665 112.87(5) yes
C7 . C10 C7 8_565 112.87(5) yes
C7 4_655 C10 C7 8_565 102.88(10) yes
C7 6_665 C10 C7 8_565 112.87(5) yes
C102 . O101 H1011 . 103.9(18) no
O101 . C102 H1021 . 107.1 no
O101 . C102 H1022 . 112.0 no
H1021 . C102 H1022 . 109.3 no
O101 . C102 H1023 . 109.2 no
H1021 . C102 H1023 . 108.9 no
H1022 . C102 H1023 . 110.2 no

loop_
_geom_bond_atom_site_label_1
_geom_bond_atom_site_label_2
_geom_bond_distance
_geom_bond_publ_flag
N2 C3 1.294(2) yes
N2 H21 0.907(15) no
N1 C3 1.343(2) yes
N1 H12 0.899(16) no
N1 H11 0.864(16) no
C3 C4 1.492(2) yes
C4 C5 1.397(2) yes
C4 C9 1.386(2) yes
C5 C6 1.381(2) yes
C5 H51 0.945 no
C6 C7 1.4000(19) yes
C6 H61 0.938 no
C7 C8 1.3930(19) yes
C7 C10 1.5422(13) yes
C8 C9 1.392(2) yes
C8 H81 0.948 no
C9 H91 0.963 no
O101 C102 1.406(2) yes
O101 H1011 0.878(17) no
C102 H1021 0.952 no
C102 H1022 0.969 no
C102 H1023 0.974 no

loop_
_geom_hbond_atom_site_label_D
_geom_hbond_atom_site_label_H
_geom_hbond_atom_site_label_A
_geom_hbond_site_symmetry_A
_geom_hbond_angle_DHA
_geom_hbond_distance_DH
_geom_hbond_distance_HA
_geom_hbond_distance_DA
_geom_hbond_publ_flag
C5 H51 O101 8_566 130 0.95 2.59 3.2818(19) yes
N1 H12 O101 8_566 170.3(19) 0.899 2.175 3.0646(19) yes
N1 H11 O101 2_667 160(2) 0.864 2.280 3.1047(19) yes
N2 H21 N2 2_667 121.5(17) 0.907 2.476 3.0505(19) yes
O101 H1011 N2 . 171(3) 0.878 1.909 2.7796(19) yes
